data_4084882
loop_
_publ_author_name
'Semwal, Shrivats'
'Ghorai, Debasish'
'Choudhury, Joyanta'

_publ_section_title
;
 Wingtip-Dictated Cyclometalation of N-Heterocyclic Carbene Ligand
 Framework and Its Implication toward Tunable Catalytic Activity
;
_journal_issue 24
_journal_name_full Organometallics
_journal_page_first 7118
_journal_paper_doi 10.1021/om500876k
_journal_volume 33
_journal_year 2014
_chemical_formula_sum 'C36 H43 Cl3 Ir2 N4'
_chemical_formula_weight 1022.49
_chemical_name_systematic
;
 ?
;
_space_group_IT_number 14
_symmetry_cell_setting monoclinic
_symmetry_space_group_name_Hall '-P 2yn'
_symmetry_space_group_name_H-M 'P 1 21/n 1'
_atom_sites_solution_hydrogens geom
_atom_sites_solution_primary direct
_atom_sites_solution_secondary difmap
_audit_creation_method SHELXL-97
_cell_angle_alpha 90.00
_cell_angle_beta 101.297(3)
_cell_angle_gamma 90.00
_cell_formula_units_Z 4
_cell_length_a 8.4265(8)
_cell_length_b 29.618(3)
_cell_length_c 15.6946(16)
_cell_measurement_reflns_used 6739
_cell_measurement_temperature 101(2)
_cell_measurement_theta_max 25.00
_cell_measurement_theta_min 2.56
_cell_volume 3841.1(7)
_computing_structure_refinement 'SHELXL-97 (Sheldrick, 2008)'
_computing_structure_solution SIR-92
_diffrn_ambient_temperature 101(2)
_diffrn_measured_fraction_theta_full 0.999
_diffrn_measured_fraction_theta_max 0.999
_diffrn_measurement_device_type 'Bruker P4'
_diffrn_measurement_method '\w scans'
_diffrn_radiation_monochromator graphite
_diffrn_radiation_source 'fine-focus sealed tube'
_diffrn_radiation_type MoK\a
_diffrn_radiation_wavelength 0.71073
_diffrn_reflns_av_R_equivalents 0.0000
_diffrn_reflns_av_sigmaI/netI 0.0252
_diffrn_reflns_limit_h_max 9
_diffrn_reflns_limit_h_min -10
_diffrn_reflns_limit_k_max 35
_diffrn_reflns_limit_k_min 0
_diffrn_reflns_limit_l_max 18
_diffrn_reflns_limit_l_min 0
_diffrn_reflns_number 6739
_diffrn_reflns_theta_full 25.00
_diffrn_reflns_theta_max 25.00
_diffrn_reflns_theta_min 2.56
_exptl_absorpt_coefficient_mu 7.160
_exptl_absorpt_correction_T_max 0.5981
_exptl_absorpt_correction_T_min 0.3019
_exptl_absorpt_correction_type multi-scan
_exptl_absorpt_process_details SADABS
_exptl_crystal_colour orange
_exptl_crystal_density_diffrn 1.768
_exptl_crystal_density_meas ?
_exptl_crystal_density_method 'not measured'
_exptl_crystal_description prism
_exptl_crystal_F_000 1968
_exptl_crystal_size_max 0.22
_exptl_crystal_size_mid 0.12
_exptl_crystal_size_min 0.08
_platon_squeeze_details
;
 Refinement of F^2^ against ALL reflections.  The weighted R-factor wR and
 goodness of fit S are based on F^2^, conventional R-factors R are based
 on F, with F set to zero for negative F^2^. The threshold expression of
 F^2^ > 2\s(F^2^) is used only for calculating R-factors(gt) etc. and is
 not relevant to the choice of reflections for refinement.  R-factors based
 on F^2^ are statistically about twice as large as those based on F, and R-
 factors based on ALL data will be even larger.
;
_refine_diff_density_max 1.409
_refine_diff_density_min -1.165
_refine_diff_density_rms 0.135
_refine_ls_extinction_method none
_refine_ls_goodness_of_fit_ref 0.999
_refine_ls_hydrogen_treatment constr
_refine_ls_matrix_type full
_refine_ls_number_parameters 406
_refine_ls_number_reflns 6739
_refine_ls_number_restraints 0
_refine_ls_restrained_S_all 0.999
_refine_ls_R_factor_all 0.0297
_refine_ls_R_factor_gt 0.0251
_refine_ls_shift/su_max 0.001
_refine_ls_shift/su_mean 0.000
_refine_ls_structure_factor_coef Fsqd
_refine_ls_weighting_details 'calc w=1/[\s^2^(Fo^2^)+(0.0293P)^2^+23.8031P] where P=(Fo^2^+2Fc^2^)/3'
_refine_ls_weighting_scheme calc
_refine_ls_wR_factor_gt 0.0628
_refine_ls_wR_factor_ref 0.0644
_reflns_number_gt 6002
_reflns_number_total 6739
_reflns_threshold_expression >2\s(I)
_cod_data_source_file om500876k_si_003.cif
_cod_data_source_block sv1
_cod_depositor_comments
;
The following automatic conversions were performed:

'_symmetry_cell_setting' value 'Monoclinic' changed to 'monoclinic'
according to
/home/saulius/struct/COD-crude-data--automatic-downloads/rss-feeds/ACS/lib/dictionaries/cif_core.dic
dictionary named 'cif_core.dic' version 2.4.2 from 2011-04-26.

Automatic conversion script
Id: cif_fix_values 2935 2014-11-11 08:27:57Z andrius 

The following automatic conversions were performed:

'_exptl_crystal_density_meas' value 'not measured' was changed to '?'
- the value is perceived as not measured.

Automatic conversion script
Id: cif_fix_values 3008 2015-01-20 13:52:24Z robertas 

 Adding full bibliography for 4084882--4084884.cif.
;
_cod_original_cell_volume 3841.0(7)
_cod_original_sg_symbol_H-M 'P2(1)/n  '
_cod_database_code 4084882

loop_
_symmetry_equiv_pos_as_xyz
'x, y, z'
'-x+1/2, y+1/2, -z+1/2'
'-x, -y, -z'
'x-1/2, -y-1/2, z-1/2'

loop_
_atom_site_label
_atom_site_type_symbol
_atom_site_fract_x
_atom_site_fract_y
_atom_site_fract_z
_atom_site_U_iso_or_equiv
_atom_site_adp_type
_atom_site_occupancy
_atom_site_symmetry_multiplicity
_atom_site_calc_flag
_atom_site_refinement_flags
C1 C 0.9393(6) -0.15049(17) 0.2670(3) 0.0150(11) Uani 1 1 d .
C2 C 0.9874(6) -0.22895(17) 0.2244(3) 0.0185(11) Uani 1 1 d .
C3 C 0.9383(7) -0.27075(18) 0.2533(4) 0.0219(12) Uani 1 1 d .
H3 H 0.9206 -0.2740 0.3110 0.026 Uiso 1 1 calc R
C4 C 0.9163(7) -0.30673(19) 0.1970(4) 0.0288(14) Uani 1 1 d .
H4 H 0.8821 -0.3351 0.2154 0.035 Uiso 1 1 calc R
C5 C 0.9443(7) -0.3016(2) 0.1123(5) 0.0336(15) Uani 1 1 d .
H5 H 0.9281 -0.3264 0.0731 0.040 Uiso 1 1 calc R
C6 C 0.9953(7) -0.2607(2) 0.0860(4) 0.0279(13) Uani 1 1 d .
H6 H 1.0159 -0.2577 0.0289 0.034 Uiso 1 1 calc R
C7 C 1.0168(7) -0.22396(19) 0.1416(4) 0.0242(12) Uani 1 1 d .
H7 H 1.0513 -0.1957 0.1229 0.029 Uiso 1 1 calc R
C8 C 1.1232(7) -0.19117(19) 0.3617(4) 0.0220(12) Uani 1 1 d .
H8 H 1.1860 -0.2162 0.3868 0.026 Uiso 1 1 calc R
C9 C 1.1264(7) -0.14952(18) 0.3949(4) 0.0209(12) Uani 1 1 d .
H9 H 1.1924 -0.1390 0.4473 0.025 Uiso 1 1 calc R
C10 C 0.9728(6) -0.07809(17) 0.3327(3) 0.0164(11) Uani 1 1 d .
C11 C 0.8612(6) -0.06766(18) 0.2580(3) 0.0143(11) Uani 1 1 d .
C12 C 0.8293(6) -0.02159(16) 0.2464(3) 0.0134(10) Uani 1 1 d .
H12 H 0.7525 -0.0125 0.1967 0.016 Uiso 1 1 calc R
C13 C 1.0026(6) -0.00161(18) 0.3743(3) 0.0162(11) Uani 1 1 d .
H13 H 1.0500 0.0209 0.4144 0.019 Uiso 1 1 calc R
C14 C 1.0408(6) -0.04634(17) 0.3929(3) 0.0165(11) Uani 1 1 d .
H14 H 1.1113 -0.0549 0.4453 0.020 Uiso 1 1 calc R
C15 C 0.5988(7) -0.17098(19) 0.1118(4) 0.0234(12) Uani 1 1 d .
C16 C 0.6488(6) -0.14710(19) 0.0445(3) 0.0206(12) Uani 1 1 d .
C17 C 0.6111(6) -0.09928(18) 0.0539(3) 0.0186(11) Uani 1 1 d .
C18 C 0.5353(6) -0.09517(18) 0.1259(3) 0.0179(11) Uani 1 1 d .
C19 C 0.5361(6) -0.13910(19) 0.1665(4) 0.0204(12) Uani 1 1 d .
C20 C 0.4464(7) -0.1502(2) 0.2379(4) 0.0353(15) Uani 1 1 d .
H20A H 0.4651 -0.1819 0.2548 0.053 Uiso 1 1 calc R
H20B H 0.3303 -0.1452 0.2172 0.053 Uiso 1 1 calc R
H20C H 0.4854 -0.1308 0.2882 0.053 Uiso 1 1 calc R
C21 C 0.5922(8) -0.2212(2) 0.1230(5) 0.0391(17) Uani 1 1 d .
H21A H 0.5526 -0.2281 0.1762 0.059 Uiso 1 1 calc R
H21B H 0.7009 -0.2339 0.1271 0.059 Uiso 1 1 calc R
H21C H 0.5190 -0.2344 0.0730 0.059 Uiso 1 1 calc R
C22 C 0.7196(8) -0.1653(2) -0.0284(4) 0.0353(15) Uani 1 1 d .
H22A H 0.7422 -0.1404 -0.0653 0.053 Uiso 1 1 calc R
H22B H 0.6427 -0.1862 -0.0630 0.053 Uiso 1 1 calc R
H22C H 0.8204 -0.1814 -0.0049 0.053 Uiso 1 1 calc R
C23 C 0.6384(7) -0.0630(2) -0.0083(4) 0.0318(14) Uani 1 1 d .
H23A H 0.6939 -0.0758 -0.0520 0.048 Uiso 1 1 calc R
H23B H 0.7051 -0.0390 0.0236 0.048 Uiso 1 1 calc R
H23C H 0.5339 -0.0504 -0.0370 0.048 Uiso 1 1 calc R
C24 C 0.4577(7) -0.0544(2) 0.1543(4) 0.0296(14) Uani 1 1 d .
H24A H 0.4156 -0.0614 0.2067 0.044 Uiso 1 1 calc R
H24B H 0.3686 -0.0448 0.1080 0.044 Uiso 1 1 calc R
H24C H 0.5377 -0.0301 0.1670 0.044 Uiso 1 1 calc R
C25 C 0.9041(6) 0.11739(17) 0.1357(3) 0.0142(11) Uani 1 1 d .
C26 C 0.9551(6) 0.07069(17) 0.1266(3) 0.0163(11) Uani 1 1 d .
C27 C 1.0989(6) 0.06324(18) 0.1915(3) 0.0149(11) Uani 1 1 d .
C28 C 1.1318(6) 0.10286(18) 0.2430(3) 0.0164(11) Uani 1 1 d .
C29 C 1.0120(6) 0.13684(17) 0.2078(3) 0.0153(11) Uani 1 1 d .
C30 C 0.7649(7) 0.13984(19) 0.0779(4) 0.0226(12) Uani 1 1 d .
H30A H 0.7124 0.1184 0.0337 0.034 Uiso 1 1 calc R
H30B H 0.8040 0.1659 0.0494 0.034 Uiso 1 1 calc R
H30C H 0.6867 0.1500 0.1125 0.034 Uiso 1 1 calc R
C31 C 0.8767(7) 0.03836(19) 0.0576(3) 0.0217(12) Uani 1 1 d .
H31A H 0.7802 0.0524 0.0227 0.032 Uiso 1 1 calc R
H31B H 0.8455 0.0109 0.0849 0.032 Uiso 1 1 calc R
H31C H 0.9531 0.0307 0.0201 0.032 Uiso 1 1 calc R
C32 C 1.1981(6) 0.02066(18) 0.2043(4) 0.0221(12) Uani 1 1 d .
H32A H 1.1509 -0.0016 0.1605 0.033 Uiso 1 1 calc R
H32B H 1.1986 0.0085 0.2625 0.033 Uiso 1 1 calc R
H32C H 1.3092 0.0274 0.1984 0.033 Uiso 1 1 calc R
C33 C 1.2702(6) 0.1098(2) 0.3174(4) 0.0244(13) Uani 1 1 d .
H33A H 1.2640 0.1401 0.3414 0.037 Uiso 1 1 calc R
H33B H 1.3725 0.1064 0.2971 0.037 Uiso 1 1 calc R
H33C H 1.2650 0.0873 0.3625 0.037 Uiso 1 1 calc R
C34 C 1.0092(7) 0.18409(18) 0.2406(4) 0.0261(13) Uani 1 1 d .
H34A H 1.0971 0.1882 0.2911 0.039 Uiso 1 1 calc R
H34B H 0.9052 0.1899 0.2577 0.039 Uiso 1 1 calc R
H34C H 1.0233 0.2053 0.1947 0.039 Uiso 1 1 calc R
C35 C 0.7368(9) -0.1932(3) 0.4307(4) 0.0384(16) Uani 1 1 d .
C36 C 0.7253(8) -0.1459(2) 0.4494(4) 0.0314(14) Uani 1 1 d .
H36A H 0.7170 -0.1285 0.3956 0.047 Uiso 1 1 calc R
H36B H 0.8220 -0.1364 0.4910 0.047 Uiso 1 1 calc R
H36C H 0.6290 -0.1405 0.4742 0.047 Uiso 1 1 calc R
N1 N 1.0100(5) -0.19117(15) 0.2830(3) 0.0193(10) Uani 1 1 d .
N2 N 1.0130(5) -0.12457(14) 0.3367(3) 0.0139(9) Uani 1 1 d .
N3 N 0.9009(5) 0.01106(13) 0.3015(3) 0.0110(8) Uani 1 1 d .
N4 N 0.7448(9) -0.2315(2) 0.4171(5) 0.063(2) Uani 1 1 d .
Cl1 Cl 1.02356(15) -0.10193(4) 0.11414(8) 0.0198(3) Uani 1 1 d .
Cl2 Cl 0.60867(14) 0.07278(4) 0.22729(8) 0.0166(3) Uani 1 1 d .
Cl3 Cl 0.89427(15) 0.10596(4) 0.39642(8) 0.0171(3) Uani 1 1 d .
Ir1 Ir 0.78589(2) -0.118950(6) 0.171905(12) 0.01292(6) Uani 1 1 d .
Ir2 Ir 0.89819(2) 0.077949(6) 0.252231(12) 0.00906(6) Uani 1 1 d .

loop_
_atom_site_aniso_label
_atom_site_aniso_U_11
_atom_site_aniso_U_22
_atom_site_aniso_U_33
_atom_site_aniso_U_23
_atom_site_aniso_U_13
_atom_site_aniso_U_12
C1 0.014(3) 0.013(3) 0.017(3) 0.000(2) 0.002(2) 0.001(2)
C2 0.020(3) 0.010(3) 0.025(3) -0.002(2) 0.003(2) 0.001(2)
C3 0.023(3) 0.014(3) 0.029(3) 0.000(2) 0.006(2) 0.000(2)
C4 0.028(3) 0.010(3) 0.047(4) -0.001(3) 0.005(3) 0.001(2)
C5 0.028(3) 0.016(3) 0.056(4) -0.017(3) 0.004(3) 0.004(2)
C6 0.030(3) 0.025(3) 0.029(3) -0.007(3) 0.006(3) 0.007(3)
C7 0.024(3) 0.017(3) 0.033(3) -0.001(2) 0.008(2) 0.002(2)
C8 0.024(3) 0.017(3) 0.023(3) 0.004(2) 0.001(2) 0.004(2)
C9 0.022(3) 0.019(3) 0.020(3) 0.003(2) -0.001(2) 0.004(2)
C10 0.017(3) 0.014(3) 0.020(3) 0.004(2) 0.006(2) -0.001(2)
C11 0.014(3) 0.018(3) 0.011(2) 0.000(2) 0.005(2) -0.001(2)
C12 0.011(2) 0.012(3) 0.016(3) 0.001(2) 0.000(2) 0.001(2)
C13 0.017(3) 0.017(3) 0.015(3) -0.004(2) 0.003(2) -0.002(2)
C14 0.020(3) 0.014(3) 0.015(3) 0.002(2) 0.001(2) 0.001(2)
C15 0.017(3) 0.018(3) 0.031(3) -0.002(2) -0.006(2) -0.003(2)
C16 0.016(3) 0.023(3) 0.020(3) -0.012(2) -0.001(2) -0.001(2)
C17 0.016(3) 0.020(3) 0.017(3) 0.002(2) -0.004(2) 0.000(2)
C18 0.009(3) 0.021(3) 0.020(3) -0.001(2) -0.006(2) -0.001(2)
C19 0.010(3) 0.026(3) 0.023(3) 0.003(2) -0.003(2) -0.005(2)
C20 0.024(3) 0.046(4) 0.035(4) 0.007(3) 0.005(3) -0.010(3)
C21 0.025(3) 0.021(3) 0.069(5) 0.000(3) 0.002(3) -0.005(3)
C22 0.034(4) 0.042(4) 0.029(3) -0.013(3) 0.005(3) -0.003(3)
C23 0.027(3) 0.041(4) 0.025(3) 0.007(3) -0.003(3) -0.010(3)
C24 0.022(3) 0.029(3) 0.036(4) -0.010(3) 0.000(3) 0.004(3)
C25 0.014(3) 0.013(3) 0.017(3) 0.006(2) 0.007(2) -0.003(2)
C26 0.017(3) 0.017(3) 0.018(3) 0.001(2) 0.011(2) -0.003(2)
C27 0.011(3) 0.018(3) 0.018(3) 0.002(2) 0.010(2) 0.001(2)
C28 0.012(3) 0.018(3) 0.021(3) 0.003(2) 0.007(2) -0.004(2)
C29 0.015(3) 0.010(2) 0.024(3) 0.002(2) 0.010(2) -0.003(2)
C30 0.024(3) 0.020(3) 0.022(3) 0.009(2) 0.002(2) 0.002(2)
C31 0.030(3) 0.023(3) 0.014(3) -0.006(2) 0.008(2) -0.006(2)
C32 0.018(3) 0.020(3) 0.032(3) 0.001(2) 0.014(2) 0.004(2)
C33 0.012(3) 0.034(3) 0.027(3) -0.006(3) 0.003(2) -0.008(2)
C34 0.031(3) 0.013(3) 0.036(3) -0.006(2) 0.010(3) -0.005(2)
C35 0.046(4) 0.041(4) 0.032(4) -0.002(3) 0.019(3) -0.002(3)
C36 0.030(3) 0.040(4) 0.024(3) 0.000(3) 0.006(3) -0.002(3)
N1 0.024(2) 0.014(2) 0.020(2) 0.0011(19) 0.0041(19) 0.0009(19)
N2 0.019(2) 0.009(2) 0.013(2) 0.0006(17) 0.0000(17) 0.0016(17)
N3 0.009(2) 0.011(2) 0.013(2) 0.0009(17) 0.0038(16) 0.0006(16)
N4 0.085(5) 0.052(5) 0.066(5) -0.017(4) 0.048(4) -0.010(4)
Cl1 0.0186(7) 0.0214(7) 0.0205(7) 0.0010(5) 0.0063(5) -0.0024(5)
Cl2 0.0102(6) 0.0186(7) 0.0211(6) 0.0031(5) 0.0034(5) -0.0003(5)
Cl3 0.0222(7) 0.0168(6) 0.0128(6) -0.0041(5) 0.0044(5) -0.0003(5)
Ir1 0.01377(11) 0.01071(11) 0.01369(11) -0.00006(7) 0.00127(8) -0.00079(7)
Ir2 0.00894(10) 0.00797(10) 0.01052(10) -0.00020(7) 0.00249(7) -0.00017(7)

loop_
_atom_type_symbol
_atom_type_description
_atom_type_scat_dispersion_real
_atom_type_scat_dispersion_imag
_atom_type_scat_source
C C 0.0033 0.0016 'International Tables Vol C Tables 4.2.6.8 and 6.1.1.4'
H H 0.0000 0.0000 'International Tables Vol C Tables 4.2.6.8 and 6.1.1.4'
N N 0.0061 0.0033 'International Tables Vol C Tables 4.2.6.8 and 6.1.1.4'
Cl Cl 0.1484 0.1585 'International Tables Vol C Tables 4.2.6.8 and 6.1.1.4'
Ir Ir -1.4442 7.9887 'International Tables Vol C Tables 4.2.6.8 and 6.1.1.4'

loop_
_geom_angle_atom_site_label_1
_geom_angle_atom_site_label_2
_geom_angle_atom_site_label_3
_geom_angle
N1 C1 N2 103.7(4)
N1 C1 Ir1 138.9(4)
N2 C1 Ir1 117.1(3)
C7 C2 C3 121.1(5)
C7 C2 N1 119.6(5)
C3 C2 N1 119.3(5)
C4 C3 C2 119.0(5)
C4 C3 H3 120.5
C2 C3 H3 120.5
C3 C4 C5 120.0(5)
C3 C4 H4 120.0
C5 C4 H4 120.0
C6 C5 C4 120.0(5)
C6 C5 H5 120.0
C4 C5 H5 120.0
C5 C6 C7 120.9(6)
C5 C6 H6 119.6
C7 C6 H6 119.6
C2 C7 C6 119.0(5)
C2 C7 H7 120.5
C6 C7 H7 120.5
C9 C8 N1 107.5(5)
C9 C8 H8 126.2
N1 C8 H8 126.2
C8 C9 N2 105.9(5)
C8 C9 H9 127.0
N2 C9 H9 127.0
C14 C10 C11 123.4(5)
C14 C10 N2 124.7(5)
C11 C10 N2 111.8(5)
C10 C11 C12 114.2(5)
C10 C11 Ir1 117.6(4)
C12 C11 Ir1 127.7(4)
N3 C12 C11 124.3(5)
N3 C12 H12 117.9
C11 C12 H12 117.9
N3 C13 C14 122.2(5)
N3 C13 H13 118.9
C14 C13 H13 118.9
C10 C14 C13 117.5(5)
C10 C14 H14 121.3
C13 C14 H14 121.3
C16 C15 C19 108.5(5)
C16 C15 C21 127.7(6)
C19 C15 C21 123.5(6)
C16 C15 Ir1 71.6(3)
C19 C15 Ir1 67.3(3)
C21 C15 Ir1 131.4(4)
C15 C16 C17 108.0(5)
C15 C16 C22 128.3(5)
C17 C16 C22 123.6(5)
C15 C16 Ir1 72.4(3)
C17 C16 Ir1 68.8(3)
C22 C16 Ir1 126.8(4)
C18 C17 C16 107.8(5)
C18 C17 C23 127.7(5)
C16 C17 C23 124.3(5)
C18 C17 Ir1 71.5(3)
C16 C17 Ir1 73.0(3)
C23 C17 Ir1 125.0(4)
C17 C18 C19 108.2(5)
C17 C18 C24 127.4(5)
C19 C18 C24 124.3(5)
C17 C18 Ir1 71.3(3)
C19 C18 Ir1 69.4(3)
C24 C18 Ir1 127.7(4)
C15 C19 C18 107.3(5)
C15 C19 C20 126.5(5)
C18 C19 C20 124.3(5)
C15 C19 Ir1 74.8(3)
C18 C19 Ir1 72.0(3)
C20 C19 Ir1 130.9(4)
C19 C20 H20A 109.5
C19 C20 H20B 109.5
H20A C20 H20B 109.5
C19 C20 H20C 109.5
H20A C20 H20C 109.5
H20B C20 H20C 109.5
C15 C21 H21A 109.5
C15 C21 H21B 109.5
H21A C21 H21B 109.5
C15 C21 H21C 109.5
H21A C21 H21C 109.5
H21B C21 H21C 109.5
C16 C22 H22A 109.5
C16 C22 H22B 109.5
H22A C22 H22B 109.5
C16 C22 H22C 109.5
H22A C22 H22C 109.5
H22B C22 H22C 109.5
C17 C23 H23A 109.5
C17 C23 H23B 109.5
H23A C23 H23B 109.5
C17 C23 H23C 109.5
H23A C23 H23C 109.5
H23B C23 H23C 109.5
C18 C24 H24A 109.5
C18 C24 H24B 109.5
H24A C24 H24B 109.5
C18 C24 H24C 109.5
H24A C24 H24C 109.5
H24B C24 H24C 109.5
C29 C25 C26 107.8(4)
C29 C25 C30 127.3(5)
C26 C25 C30 124.9(5)
C29 C25 Ir2 70.6(3)
C26 C25 Ir2 68.4(3)
C30 C25 Ir2 127.2(4)
C27 C26 C25 107.3(4)
C27 C26 C31 127.2(5)
C25 C26 C31 125.3(5)
C27 C26 Ir2 70.8(3)
C25 C26 Ir2 71.9(3)
C31 C26 Ir2 125.9(4)
C28 C27 C26 108.6(4)
C28 C27 C32 125.1(5)
C26 C27 C32 126.3(5)
C28 C27 Ir2 70.3(3)
C26 C27 Ir2 69.8(3)
C32 C27 Ir2 125.3(3)
C27 C28 C29 108.2(4)
C27 C28 C33 126.4(5)
C29 C28 C33 125.4(5)
C27 C28 Ir2 70.9(3)
C29 C28 Ir2 71.6(3)
C33 C28 Ir2 125.7(4)
C25 C29 C28 108.0(4)
C25 C29 C34 127.0(5)
C28 C29 C34 125.0(5)
C25 C29 Ir2 71.2(3)
C28 C29 Ir2 68.9(3)
C34 C29 Ir2 127.2(4)
C25 C30 H30A 109.5
C25 C30 H30B 109.5
H30A C30 H30B 109.5
C25 C30 H30C 109.5
H30A C30 H30C 109.5
H30B C30 H30C 109.5
C26 C31 H31A 109.5
C26 C31 H31B 109.5
H31A C31 H31B 109.5
C26 C31 H31C 109.5
H31A C31 H31C 109.5
H31B C31 H31C 109.5
C27 C32 H32A 109.5
C27 C32 H32B 109.5
H32A C32 H32B 109.5
C27 C32 H32C 109.5
H32A C32 H32C 109.5
H32B C32 H32C 109.5
C28 C33 H33A 109.5
C28 C33 H33B 109.5
H33A C33 H33B 109.5
C28 C33 H33C 109.5
H33A C33 H33C 109.5
H33B C33 H33C 109.5
C29 C34 H34A 109.5
C29 C34 H34B 109.5
H34A C34 H34B 109.5
C29 C34 H34C 109.5
H34A C34 H34C 109.5
H34B C34 H34C 109.5
N4 C35 C36 178.7(7)
C35 C36 H36A 109.5
C35 C36 H36B 109.5
H36A C36 H36B 109.5
C35 C36 H36C 109.5
H36A C36 H36C 109.5
H36B C36 H36C 109.5
C1 N1 C8 111.3(4)
C1 N1 C2 125.5(4)
C8 N1 C2 123.0(4)
C1 N2 C9 111.6(4)
C1 N2 C10 116.0(4)
C9 N2 C10 132.1(4)
C13 N3 C12 118.3(4)
C13 N3 Ir2 122.0(3)
C12 N3 Ir2 117.4(3)
C1 Ir1 C11 77.5(2)
C1 Ir1 C19 112.3(2)
C11 Ir1 C19 113.7(2)
C1 Ir1 C17 167.2(2)
C11 Ir1 C17 115.3(2)
C19 Ir1 C17 63.8(2)
C1 Ir1 C18 145.9(2)
C11 Ir1 C18 97.6(2)
C19 Ir1 C18 38.6(2)
C17 Ir1 C18 37.2(2)
C1 Ir1 C16 129.0(2)
C11 Ir1 C16 153.4(2)
C19 Ir1 C16 62.7(2)
C17 Ir1 C16 38.2(2)
C18 Ir1 C16 62.55(19)
C1 Ir1 C15 106.7(2)
C11 Ir1 C15 151.2(2)
C19 Ir1 C15 37.8(2)
C17 Ir1 C15 62.4(2)
C18 Ir1 C15 62.59(19)
C16 Ir1 C15 36.0(2)
C1 Ir1 Cl1 85.15(15)
C11 Ir1 Cl1 85.42(14)
C19 Ir1 Cl1 155.97(15)
C17 Ir1 Cl1 95.53(14)
C18 Ir1 Cl1 128.51(15)
C16 Ir1 Cl1 93.60(14)
C15 Ir1 Cl1 123.10(15)
N3 Ir2 C26 104.75(17)
N3 Ir2 C28 113.77(18)
C26 Ir2 C28 66.0(2)
N3 Ir2 C27 91.10(17)
C26 Ir2 C27 39.4(2)
C28 Ir2 C27 38.8(2)
N3 Ir2 C29 153.15(17)
C26 Ir2 C29 65.78(19)
C28 Ir2 C29 39.51(19)
C27 Ir2 C29 65.38(19)
N3 Ir2 C25 143.60(17)
C26 Ir2 C25 39.70(19)
C28 Ir2 C25 65.43(19)
C27 Ir2 C25 65.54(19)
C29 Ir2 C25 38.30(19)
N3 Ir2 Cl2 86.43(11)
C26 Ir2 Cl2 104.41(14)
C28 Ir2 Cl2 158.96(14)
C27 Ir2 Cl2 141.33(14)
C29 Ir2 Cl2 119.88(14)
C25 Ir2 Cl2 95.00(13)
N3 Ir2 Cl3 88.88(11)
C26 Ir2 Cl3 161.55(14)
C28 Ir2 Cl3 97.31(14)
C27 Ir2 Cl3 130.02(14)
C29 Ir2 Cl3 96.48(14)
C25 Ir2 Cl3 127.49(14)
Cl2 Ir2 Cl3 88.55(4)

loop_
_geom_bond_atom_site_label_1
_geom_bond_atom_site_label_2
_geom_bond_distance
C1 N1 1.346(7)
C1 N2 1.380(6)
C1 Ir1 2.004(5)
C2 C7 1.378(8)
C2 C3 1.408(7)
C2 N1 1.437(7)
C3 C4 1.374(8)
C3 H3 0.9500
C4 C5 1.403(9)
C4 H4 0.9500
C5 C6 1.375(9)
C5 H5 0.9500
C6 C7 1.386(8)
C6 H6 0.9500
C7 H7 0.9500
C8 C9 1.337(8)
C8 N1 1.406(7)
C8 H8 0.9500
C9 N2 1.396(7)
C9 H9 0.9500
C10 C14 1.376(7)
C10 C11 1.386(7)
C10 N2 1.416(6)
C11 C12 1.396(7)
C11 Ir1 2.049(5)
C12 N3 1.357(6)
C12 H12 0.9500
C13 N3 1.340(6)
C13 C14 1.381(7)
C13 H13 0.9500
C14 H14 0.9500
C15 C16 1.403(8)
C15 C19 1.444(8)
C15 C21 1.500(8)
C15 Ir1 2.273(5)
C16 C17 1.465(8)
C16 C22 1.492(8)
C16 Ir1 2.263(5)
C17 C18 1.409(8)
C17 C23 1.500(8)
C17 Ir1 2.207(5)
C18 C19 1.448(8)
C18 C24 1.482(8)
C18 Ir1 2.209(5)
C19 C20 1.506(8)
C19 Ir1 2.174(5)
C20 H20A 0.9800
C20 H20B 0.9800
C20 H20C 0.9800
C21 H21A 0.9800
C21 H21B 0.9800
C21 H21C 0.9800
C22 H22A 0.9800
C22 H22B 0.9800
C22 H22C 0.9800
C23 H23A 0.9800
C23 H23B 0.9800
C23 H23C 0.9800
C24 H24A 0.9800
C24 H24B 0.9800
C24 H24C 0.9800
C25 C29 1.427(7)
C25 C26 1.464(7)
C25 C30 1.492(7)
C25 Ir2 2.179(5)
C26 C27 1.440(7)
C26 C31 1.498(7)
C26 Ir2 2.130(5)
C27 C28 1.420(7)
C27 C32 1.504(7)
C27 Ir2 2.142(5)
C28 C29 1.455(7)
C28 C33 1.494(7)
C28 Ir2 2.134(5)
C29 C34 1.493(7)
C29 Ir2 2.171(5)
C30 H30A 0.9800
C30 H30B 0.9800
C30 H30C 0.9800
C31 H31A 0.9800
C31 H31B 0.9800
C31 H31C 0.9800
C32 H32A 0.9800
C32 H32B 0.9800
C32 H32C 0.9800
C33 H33A 0.9800
C33 H33B 0.9800
C33 H33C 0.9800
C34 H34A 0.9800
C34 H34B 0.9800
C34 H34C 0.9800
C35 N4 1.158(9)
C35 C36 1.438(9)
C36 H36A 0.9800
C36 H36B 0.9800
C36 H36C 0.9800
N3 Ir2 2.125(4)
Cl1 Ir1 2.4080(13)
Cl2 Ir2 2.3989(12)
Cl3 Ir2 2.4166(12)

loop_
_geom_torsion_atom_site_label_1
_geom_torsion_atom_site_label_2
_geom_torsion_atom_site_label_3
_geom_torsion_atom_site_label_4
_geom_torsion
C7 C2 C3 C4 -1.4(8)
N1 C2 C3 C4 179.8(5)
C2 C3 C4 C5 0.6(8)
C3 C4 C5 C6 0.6(9)
C4 C5 C6 C7 -1.2(9)
C3 C2 C7 C6 0.9(8)
N1 C2 C7 C6 179.7(5)
C5 C6 C7 C2 0.4(9)
N1 C8 C9 N2 1.0(6)
C14 C10 C11 C12 3.2(7)
N2 C10 C11 C12 -174.0(4)
C14 C10 C11 Ir1 175.8(4)
N2 C10 C11 Ir1 -1.4(6)
C10 C11 C12 N3 0.9(7)
Ir1 C11 C12 N3 -170.7(4)
C11 C10 C14 C13 -4.4(8)
N2 C10 C14 C13 172.5(5)
N3 C13 C14 C10 1.4(8)
C19 C15 C16 C17 -2.5(6)
C21 C15 C16 C17 171.5(5)
Ir1 C15 C16 C17 -59.9(3)
C19 C15 C16 C22 -179.2(5)
C21 C15 C16 C22 -5.2(9)
Ir1 C15 C16 C22 123.4(6)
C19 C15 C16 Ir1 57.4(4)
C21 C15 C16 Ir1 -128.6(6)
C15 C16 C17 C18 -1.3(6)
C22 C16 C17 C18 175.6(5)
Ir1 C16 C17 C18 -63.4(3)
C15 C16 C17 C23 -176.7(5)
C22 C16 C17 C23 0.1(8)
Ir1 C16 C17 C23 121.1(5)
C15 C16 C17 Ir1 62.2(4)
C22 C16 C17 Ir1 -121.0(5)
C16 C17 C18 C19 4.5(6)
C23 C17 C18 C19 179.8(5)
Ir1 C17 C18 C19 -59.9(3)
C16 C17 C18 C24 -172.0(5)
C23 C17 C18 C24 3.3(9)
Ir1 C17 C18 C24 123.6(5)
C16 C17 C18 Ir1 64.4(3)
C23 C17 C18 Ir1 -120.3(6)
C16 C15 C19 C18 5.2(6)
C21 C15 C19 C18 -169.1(5)
Ir1 C15 C19 C18 65.2(3)
C16 C15 C19 C20 170.0(5)
C21 C15 C19 C20 -4.3(9)
Ir1 C15 C19 C20 -130.0(6)
C16 C15 C19 Ir1 -60.0(4)
C21 C15 C19 Ir1 125.7(5)
C17 C18 C19 C15 -6.0(6)
C24 C18 C19 C15 170.6(5)
Ir1 C18 C19 C15 -67.1(3)
C17 C18 C19 C20 -171.2(5)
C24 C18 C19 C20 5.4(8)
Ir1 C18 C19 C20 127.7(5)
C17 C18 C19 Ir1 61.1(4)
C24 C18 C19 Ir1 -122.3(5)
C29 C25 C26 C27 -2.6(5)
C30 C25 C26 C27 176.6(5)
Ir2 C25 C26 C27 -62.3(3)
C29 C25 C26 C31 -178.6(5)
C30 C25 C26 C31 0.5(8)
Ir2 C25 C26 C31 121.6(5)
C29 C25 C26 Ir2 59.8(3)
C30 C25 C26 Ir2 -121.1(5)
C25 C26 C27 C28 3.3(5)
C31 C26 C27 C28 179.2(5)
Ir2 C26 C27 C28 -59.8(3)
C25 C26 C27 C32 -177.4(5)
C31 C26 C27 C32 -1.4(8)
Ir2 C26 C27 C32 119.6(5)
C25 C26 C27 Ir2 63.1(3)
C31 C26 C27 Ir2 -121.0(5)
C26 C27 C28 C29 -2.7(5)
C32 C27 C28 C29 177.9(5)
Ir2 C27 C28 C29 -62.3(3)
C26 C27 C28 C33 -179.7(5)
C32 C27 C28 C33 0.9(8)
Ir2 C27 C28 C33 120.8(5)
C26 C27 C28 Ir2 59.5(3)
C32 C27 C28 Ir2 -119.8(5)
C26 C25 C29 C28 0.9(5)
C30 C25 C29 C28 -178.2(5)
Ir2 C25 C29 C28 59.3(3)
C26 C25 C29 C34 178.8(5)
C30 C25 C29 C34 -0.3(8)
Ir2 C25 C29 C34 -122.8(5)
C26 C25 C29 Ir2 -58.4(3)
C30 C25 C29 Ir2 122.5(5)
C27 C28 C29 C25 1.1(5)
C33 C28 C29 C25 178.1(5)
Ir2 C28 C29 C25 -60.7(3)
C27 C28 C29 C34 -176.8(5)
C33 C28 C29 C34 0.2(8)
Ir2 C28 C29 C34 121.4(5)
C27 C28 C29 Ir2 61.8(3)
C33 C28 C29 Ir2 -121.2(5)
N2 C1 N1 C8 1.2(6)
Ir1 C1 N1 C8 173.8(5)
N2 C1 N1 C2 -172.9(5)
Ir1 C1 N1 C2 -0.3(9)
C9 C8 N1 C1 -1.4(6)
C9 C8 N1 C2 172.9(5)
C7 C2 N1 C1 55.3(7)
C3 C2 N1 C1 -125.8(6)
C7 C2 N1 C8 -118.1(6)
C3 C2 N1 C8 60.7(7)
N1 C1 N2 C9 -0.6(6)
Ir1 C1 N2 C9 -175.1(3)
N1 C1 N2 C10 173.9(4)
Ir1 C1 N2 C10 -0.6(6)
C8 C9 N2 C1 -0.3(6)
C8 C9 N2 C10 -173.6(5)
C14 C10 N2 C1 -175.8(5)
C11 C10 N2 C1 1.3(6)
C14 C10 N2 C9 -2.7(9)
C11 C10 N2 C9 174.4(5)
C14 C13 N3 C12 2.4(7)
C14 C13 N3 Ir2 -160.0(4)
C11 C12 N3 C13 -3.7(7)
C11 C12 N3 Ir2 159.6(4)
N1 C1 Ir1 C11 -172.0(6)
N2 C1 Ir1 C11 -0.1(4)
N1 C1 Ir1 C19 77.3(6)
N2 C1 Ir1 C19 -110.8(4)
N1 C1 Ir1 C17 7.9(13)
N2 C1 Ir1 C17 179.9(7)
N1 C1 Ir1 C18 103.0(6)
N2 C1 Ir1 C18 -85.1(5)
N1 C1 Ir1 C16 5.0(7)
N2 C1 Ir1 C16 177.0(3)
N1 C1 Ir1 C15 37.5(6)
N2 C1 Ir1 C15 -150.6(4)
N1 C1 Ir1 Cl1 -85.7(6)
N2 C1 Ir1 Cl1 86.2(4)
C10 C11 Ir1 C1 0.9(4)
C12 C11 Ir1 C1 172.3(5)
C10 C11 Ir1 C19 110.0(4)
C12 C11 Ir1 C19 -78.6(5)
C10 C11 Ir1 C17 -179.1(4)
C12 C11 Ir1 C17 -7.7(5)
C10 C11 Ir1 C18 146.6(4)
C12 C11 Ir1 C18 -42.0(5)
C10 C11 Ir1 C16 -174.0(4)
C12 C11 Ir1 C16 -2.7(7)
C10 C11 Ir1 C15 102.8(5)
C12 C11 Ir1 C15 -85.9(6)
C10 C11 Ir1 Cl1 -85.2(4)
C12 C11 Ir1 Cl1 86.2(4)
C15 C19 Ir1 C1 -88.7(3)
C18 C19 Ir1 C1 157.0(3)
C20 C19 Ir1 C1 36.8(6)
C15 C19 Ir1 C11 -174.3(3)
C18 C19 Ir1 C11 71.4(3)
C20 C19 Ir1 C11 -48.9(6)
C15 C19 Ir1 C17 78.0(3)
C18 C19 Ir1 C17 -36.3(3)
C20 C19 Ir1 C17 -156.5(6)
C15 C19 Ir1 C18 114.3(4)
C20 C19 Ir1 C18 -120.2(7)
C15 C19 Ir1 C16 34.9(3)
C18 C19 Ir1 C16 -79.3(3)
C20 C19 Ir1 C16 160.4(6)
C18 C19 Ir1 C15 -114.3(4)
C20 C19 Ir1 C15 125.5(7)
C15 C19 Ir1 Cl1 45.4(5)
C18 C19 Ir1 Cl1 -68.9(5)
C20 C19 Ir1 Cl1 170.8(4)
C18 C17 Ir1 C1 112.4(9)
C16 C17 Ir1 C1 -3.6(10)
C23 C17 Ir1 C1 -124.0(9)
C18 C17 Ir1 C11 -67.6(3)
C16 C17 Ir1 C11 176.3(3)
C23 C17 Ir1 C11 56.0(5)
C18 C17 Ir1 C19 37.6(3)
C16 C17 Ir1 C19 -78.5(3)
C23 C17 Ir1 C19 161.2(6)
C16 C17 Ir1 C18 -116.1(4)
C23 C17 Ir1 C18 123.5(6)
C18 C17 Ir1 C16 116.1(4)
C23 C17 Ir1 C16 -120.4(6)
C18 C17 Ir1 C15 80.2(3)
C16 C17 Ir1 C15 -35.9(3)
C23 C17 Ir1 C15 -156.2(6)
C18 C17 Ir1 Cl1 -155.1(3)
C16 C17 Ir1 Cl1 88.8(3)
C23 C17 Ir1 Cl1 -31.6(5)
C17 C18 Ir1 C1 -158.7(4)
C19 C18 Ir1 C1 -40.1(5)
C24 C18 Ir1 C1 78.0(6)
C17 C18 Ir1 C11 122.5(3)
C19 C18 Ir1 C11 -118.9(3)
C24 C18 Ir1 C11 -0.8(5)
C17 C18 Ir1 C19 -118.6(4)
C24 C18 Ir1 C19 118.1(6)
C19 C18 Ir1 C17 118.6(4)
C24 C18 Ir1 C17 -123.3(6)
C17 C18 Ir1 C16 -38.8(3)
C19 C18 Ir1 C16 79.8(3)
C24 C18 Ir1 C16 -162.1(6)
C17 C18 Ir1 C15 -79.6(3)
C19 C18 Ir1 C15 39.0(3)
C24 C18 Ir1 C15 157.1(6)
C17 C18 Ir1 Cl1 32.4(4)
C19 C18 Ir1 Cl1 151.0(3)
C24 C18 Ir1 Cl1 -91.0(5)
C15 C16 Ir1 C1 60.9(4)
C17 C16 Ir1 C1 179.0(3)
C22 C16 Ir1 C1 -64.2(6)
C15 C16 Ir1 C11 -125.5(5)
C17 C16 Ir1 C11 -7.4(6)
C22 C16 Ir1 C11 109.4(6)
C15 C16 Ir1 C19 -36.7(3)
C17 C16 Ir1 C19 81.4(3)
C22 C16 Ir1 C19 -161.7(6)
C15 C16 Ir1 C17 -118.1(5)
C22 C16 Ir1 C17 116.8(7)
C15 C16 Ir1 C18 -80.3(3)
C17 C16 Ir1 C18 37.7(3)
C22 C16 Ir1 C18 154.6(6)
C17 C16 Ir1 C15 118.1(5)
C22 C16 Ir1 C15 -125.1(7)
C15 C16 Ir1 Cl1 147.6(3)
C17 C16 Ir1 Cl1 -94.4(3)
C22 C16 Ir1 Cl1 22.5(5)
C16 C15 Ir1 C1 -134.9(3)
C19 C15 Ir1 C1 105.1(3)
C21 C15 Ir1 C1 -10.4(6)
C16 C15 Ir1 C11 130.9(4)
C19 C15 Ir1 C11 10.8(6)
C21 C15 Ir1 C11 -104.7(7)
C16 C15 Ir1 C19 120.1(5)
C21 C15 Ir1 C19 -115.5(7)
C16 C15 Ir1 C17 38.1(3)
C19 C15 Ir1 C17 -82.0(3)
C21 C15 Ir1 C17 162.5(7)
C16 C15 Ir1 C18 80.2(3)
C19 C15 Ir1 C18 -39.8(3)
C21 C15 Ir1 C18 -155.3(7)
C19 C15 Ir1 C16 -120.1(5)
C21 C15 Ir1 C16 124.5(7)
C16 C15 Ir1 Cl1 -39.7(4)
C19 C15 Ir1 Cl1 -159.8(3)
C21 C15 Ir1 Cl1 84.8(6)
C13 N3 Ir2 C26 119.5(4)
C12 N3 Ir2 C26 -43.1(4)
C13 N3 Ir2 C28 49.5(4)
C12 N3 Ir2 C28 -113.0(4)
C13 N3 Ir2 C27 82.1(4)
C12 N3 Ir2 C27 -80.5(4)
C13 N3 Ir2 C29 54.3(6)
C12 N3 Ir2 C29 -108.3(5)
C13 N3 Ir2 C25 129.8(4)
C12 N3 Ir2 C25 -32.7(5)
C13 N3 Ir2 Cl2 -136.6(4)
C12 N3 Ir2 Cl2 60.8(3)
C13 N3 Ir2 Cl3 -48.0(4)
C12 N3 Ir2 Cl3 149.5(3)
C27 C26 Ir2 N3 -73.2(3)
C25 C26 Ir2 N3 170.4(3)
C31 C26 Ir2 N3 49.4(5)
C27 C26 Ir2 C28 36.6(3)
C25 C26 Ir2 C28 -79.8(3)
C31 C26 Ir2 C28 159.2(5)
C25 C26 Ir2 C27 -116.5(4)
C31 C26 Ir2 C27 122.5(6)
C27 C26 Ir2 C29 80.1(3)
C25 C26 Ir2 C29 -36.4(3)
C31 C26 Ir2 C29 -157.4(5)
C27 C26 Ir2 C25 116.5(4)
C31 C26 Ir2 C25 -121.0(6)
C27 C26 Ir2 Cl2 -163.3(3)
C25 C26 Ir2 Cl2 80.3(3)
C31 C26 Ir2 Cl2 -40.7(5)
C27 C26 Ir2 Cl3 63.3(6)
C25 C26 Ir2 Cl3 -53.1(6)
C31 C26 Ir2 Cl3 -174.1(3)
C27 C28 Ir2 N3 59.1(3)
C29 C28 Ir2 N3 176.7(3)
C33 C28 Ir2 N3 -62.5(5)
C27 C28 Ir2 C26 -37.2(3)
C29 C28 Ir2 C26 80.4(3)
C33 C28 Ir2 C26 -158.8(5)
C29 C28 Ir2 C27 117.6(4)
C33 C28 Ir2 C27 -121.6(6)
C27 C28 Ir2 C29 -117.6(4)
C33 C28 Ir2 C29 120.8(6)
C27 C28 Ir2 C25 -80.9(3)
C29 C28 Ir2 C25 36.7(3)
C33 C28 Ir2 C25 157.5(5)
C27 C28 Ir2 Cl2 -103.7(4)
C29 C28 Ir2 Cl2 13.9(6)
C33 C28 Ir2 Cl2 134.7(4)
C27 C28 Ir2 Cl3 151.1(3)
C29 C28 Ir2 Cl3 -91.3(3)
C33 C28 Ir2 Cl3 29.5(5)
C28 C27 Ir2 N3 -128.3(3)
C26 C27 Ir2 N3 112.2(3)
C32 C27 Ir2 N3 -8.6(5)
C28 C27 Ir2 C26 119.5(4)
C32 C27 Ir2 C26 -120.8(6)
C26 C27 Ir2 C28 -119.5(4)
C32 C27 Ir2 C28 119.7(6)
C28 C27 Ir2 C29 38.3(3)
C26 C27 Ir2 C29 -81.2(3)
C32 C27 Ir2 C29 158.0(5)
C28 C27 Ir2 C25 80.6(3)
C26 C27 Ir2 C25 -38.9(3)
C32 C27 Ir2 C25 -159.7(5)
C28 C27 Ir2 Cl2 146.1(2)
C26 C27 Ir2 Cl2 26.5(4)
C32 C27 Ir2 Cl2 -94.3(5)
C28 C27 Ir2 Cl3 -38.8(4)
C26 C27 Ir2 Cl3 -158.3(2)
C32 C27 Ir2 Cl3 80.9(5)
C25 C29 Ir2 N3 112.0(4)
C28 C29 Ir2 N3 -6.8(5)
C34 C29 Ir2 N3 -125.5(5)
C25 C29 Ir2 C26 37.7(3)
C28 C29 Ir2 C26 -81.1(3)
C34 C29 Ir2 C26 160.3(5)
C25 C29 Ir2 C28 118.8(4)
C34 C29 Ir2 C28 -118.7(6)
C25 C29 Ir2 C27 81.1(3)
C28 C29 Ir2 C27 -37.6(3)
C34 C29 Ir2 C27 -156.3(5)
C28 C29 Ir2 C25 -118.8(4)
C34 C29 Ir2 C25 122.6(6)
C25 C29 Ir2 Cl2 -55.6(3)
C28 C29 Ir2 Cl2 -174.3(2)
C34 C29 Ir2 Cl2 67.0(5)
C25 C29 Ir2 Cl3 -147.6(3)
C28 C29 Ir2 Cl3 93.6(3)
C34 C29 Ir2 Cl3 -25.0(5)
C29 C25 Ir2 N3 -135.1(3)
C26 C25 Ir2 N3 -15.8(4)
C30 C25 Ir2 N3 102.3(5)
C29 C25 Ir2 C26 -119.3(4)
C30 C25 Ir2 C26 118.2(6)
C29 C25 Ir2 C28 -37.8(3)
C26 C25 Ir2 C28 81.4(3)
C30 C25 Ir2 C28 -160.4(5)
C29 C25 Ir2 C27 -80.7(3)
C26 C25 Ir2 C27 38.6(3)
C30 C25 Ir2 C27 156.8(5)
C26 C25 Ir2 C29 119.3(4)
C30 C25 Ir2 C29 -122.6(6)
C29 C25 Ir2 Cl2 134.1(3)
C26 C25 Ir2 Cl2 -106.6(3)
C30 C25 Ir2 Cl2 11.6(5)
C29 C25 Ir2 Cl3 42.1(3)
C26 C25 Ir2 Cl3 161.4(2)
C30 C25 Ir2 Cl3 -80.4(5)

loop_
_platon_squeeze_void_nr
_platon_squeeze_void_average_x
_platon_squeeze_void_average_y
_platon_squeeze_void_average_z
_platon_squeeze_void_volume
_platon_squeeze_void_count_electrons
_platon_squeeze_void_content
1 0.000 0.500 0.000 166 12 ' '
2 0.500 0.000 0.500 166 12 ' '
